data_2212007
loop_
_publ_author_name
'Yu-Liang Zhang'
'Xiao-Hui Li'

_publ_section_title
;
 4-Benzyl-2<i>H</i>-1,4-benzoxazin-3(4<i>H</i>)-one
;
_journal_coeditor_code AT2210
_journal_issue 2
_journal_name_full 'Acta Crystallographica Section E'
_journal_page_first o987
_journal_page_last o988
_journal_paper_doi 10.1107/S1600536807003613
_journal_volume 63
_journal_year 2007
_chemical_formula_iupac 'C15 H12 N2 O4'
_chemical_formula_moiety 'C15 H12 N2 O4'
_chemical_formula_sum 'C15 H12 N2 O4'
_chemical_formula_weight 284.27
_chemical_name_systematic
;
4-Benzyl-2H-1,4-benzoxazin-3(4H)-one
;
_space_group_IT_number 14
_symmetry_cell_setting monoclinic
_symmetry_space_group_name_Hall '-P 2yn'
_symmetry_space_group_name_H-M 'P 1 21/n 1'
_atom_sites_solution_hydrogens geom
_atom_sites_solution_primary direct
_atom_sites_solution_secondary difmap
_audit_creation_method SHELXL-97
_cell_angle_alpha 90.00
_cell_angle_beta 97.973(5)
_cell_angle_gamma 90.00
_cell_formula_units_Z 4
_cell_length_a 7.933(2)
_cell_length_b 9.615(3)
_cell_length_c 17.514(3)
_cell_measurement_reflns_used 1028
_cell_measurement_temperature 298(2)
_cell_measurement_theta_max 24.9
_cell_measurement_theta_min 2.4
_cell_volume 1323.0(6)
_computing_cell_refinement SMART
_computing_data_collection 'SMART (Bruker, 1998)'
_computing_data_reduction 'SAINT (Bruker, 1998)'
_computing_molecular_graphics 'SHELXTL (Sheldrick, 1997b)'
_computing_publication_material SHELXTL
_computing_structure_refinement 'SHELXL97 (Sheldrick, 1997a)'
_computing_structure_solution 'SHELXS97 (Sheldrick, 1997a)'
_diffrn_ambient_temperature 298(2)
_diffrn_measured_fraction_theta_full 0.997
_diffrn_measured_fraction_theta_max 0.997
_diffrn_measurement_device_type 'Bruker SMART CCD area-detector'
_diffrn_measurement_method '\f and \w'
_diffrn_radiation_monochromator graphite
_diffrn_radiation_source 'fine-focus sealed tube'
_diffrn_radiation_type MoK\a
_diffrn_radiation_wavelength 0.71073
_diffrn_reflns_av_R_equivalents 0.0458
_diffrn_reflns_av_sigmaI/netI 0.0553
_diffrn_reflns_limit_h_max 9
_diffrn_reflns_limit_h_min -9
_diffrn_reflns_limit_k_max 12
_diffrn_reflns_limit_k_min -11
_diffrn_reflns_limit_l_max 21
_diffrn_reflns_limit_l_min -18
_diffrn_reflns_number 7586
_diffrn_reflns_theta_full 26.50
_diffrn_reflns_theta_max 26.50
_diffrn_reflns_theta_min 2.35
_diffrn_standards_number 0
_exptl_absorpt_coefficient_mu 0.106
_exptl_absorpt_correction_T_max 0.9670
_exptl_absorpt_correction_T_min 0.9540
_exptl_absorpt_correction_type multi-scan
_exptl_absorpt_process_details '(SADABS; Sheldrick, 1996)'
_exptl_crystal_colour yellow
_exptl_crystal_density_diffrn 1.427
_exptl_crystal_density_method 'not measured'
_exptl_crystal_description block
_exptl_crystal_F_000 592
_exptl_crystal_size_max 0.45
_exptl_crystal_size_mid 0.37
_exptl_crystal_size_min 0.32
_refine_diff_density_max 0.175
_refine_diff_density_min -0.169
_refine_ls_extinction_coef 0.0142(16)
_refine_ls_extinction_expression Fc^*^=kFc[1+0.001xFc^2^\l^3^/sin(2\q)]^-1/4^
_refine_ls_extinction_method SHELXL97
_refine_ls_goodness_of_fit_ref 1.024
_refine_ls_hydrogen_treatment constr
_refine_ls_matrix_type full
_refine_ls_number_parameters 191
_refine_ls_number_reflns 2728
_refine_ls_number_restraints 0
_refine_ls_restrained_S_all 1.024
_refine_ls_R_factor_all 0.1036
_refine_ls_R_factor_gt 0.0429
_refine_ls_shift/su_max 0.000
_refine_ls_shift/su_mean 0.000
_refine_ls_structure_factor_coef Fsqd
_refine_ls_weighting_details 'calc w=1/[\s^2^(Fo^2^)+(0.0334P)^2^+0.2803P] where P=(Fo^2^+2Fc^2^)/3'
_refine_ls_weighting_scheme calc
_refine_ls_wR_factor_gt 0.0880
_refine_ls_wR_factor_ref 0.1182
_reflns_number_gt 1377
_reflns_number_total 2728
_reflns_threshold_expression I>2\s(I)
_cod_data_source_file at2210.cif
_cod_data_source_block I
_cod_original_sg_symbol_H-M 'P 21/n'
_cod_database_code 2212007
_cod_database_fobs_code 2212007

loop_
_symmetry_equiv_pos_as_xyz
'x, y, z'
'-x+1/2, y+1/2, -z+1/2'
'-x, -y, -z'
'x-1/2, -y-1/2, z-1/2'

loop_
_atom_site_type_symbol
_atom_site_label
_atom_site_fract_x
_atom_site_fract_y
_atom_site_fract_z
_atom_site_U_iso_or_equiv
_atom_site_adp_type
_atom_site_calc_flag
_atom_site_refinement_flags
_atom_site_occupancy
N N1 0.3482(2) 0.79655(17) 0.10238(10) 0.0517(5) Uani d . 1
N N2 0.0689(3) 1.2493(2) 0.07533(14) 0.0728(6) Uani d . 1
O O1 0.4643(3) 0.58069(17) 0.10566(10) 0.0863(6) Uani d . 1
O O2 0.3995(2) 0.81765(17) -0.05145(9) 0.0736(5) Uani d . 1
O O3 0.0246(3) 1.23423(18) 0.13863(11) 0.0855(6) Uani d . 1
O O4 0.0417(4) 1.3553(2) 0.03762(13) 0.1264(9) Uani d . 1
C C1 0.4100(3) 0.6832(3) 0.06919(14) 0.0628(7) Uani d . 1
C C2 0.4011(4) 0.6851(3) -0.01682(14) 0.0781(8) Uani d . 1
H H2A 0.4978 0.6338 -0.0305 0.094 Uiso calc R 1
H H2B 0.2991 0.6358 -0.0388 0.094 Uiso calc R 1
C C3 0.3146(3) 0.9197(2) -0.01902(12) 0.0530(6) Uani d . 1
C C4 0.2648(3) 1.0345(3) -0.06369(13) 0.0628(7) Uani d . 1
H H4 0.2845 1.0375 -0.1148 0.075 Uiso calc R 1
C C5 0.1861(3) 1.1444(3) -0.03313(14) 0.0642(7) Uani d . 1
H H5 0.1535 1.2228 -0.0626 0.077 Uiso calc R 1
C C6 0.1571(3) 1.1356(2) 0.04213(13) 0.0537(6) Uani d . 1
C C7 0.2046(3) 1.0219(2) 0.08781(12) 0.0505(6) Uani d . 1
H H7 0.1815 1.0188 0.1384 0.061 Uiso calc R 1
C C8 0.2871(3) 0.9126(2) 0.05766(12) 0.0459(5) Uani d . 1
C C9 0.3389(3) 0.7933(2) 0.18553(12) 0.0536(6) Uani d . 1
H H9A 0.3698 0.8841 0.2072 0.064 Uiso calc R 1
H H9B 0.4215 0.7267 0.2097 0.064 Uiso calc R 1
C C10 0.1656(3) 0.7549(2) 0.20439(12) 0.0481(6) Uani d . 1
C C11 0.0867(3) 0.8347(2) 0.25456(13) 0.0638(7) Uani d . 1
H H11 0.1401 0.9144 0.2761 0.077 Uiso calc R 1
C C12 -0.0706(4) 0.7973(3) 0.27316(15) 0.0775(8) Uani d . 1
H H12 -0.1221 0.8516 0.3073 0.093 Uiso calc R 1
C C13 -0.1514(4) 0.6802(3) 0.24151(16) 0.0779(8) Uani d . 1
H H13 -0.2576 0.6551 0.2540 0.094 Uiso calc R 1
C C14 -0.0743(4) 0.6005(3) 0.19140(15) 0.0711(7) Uani d . 1
H H14 -0.1283 0.5211 0.1698 0.085 Uiso calc R 1
C C15 0.0825(3) 0.6376(2) 0.17302(13) 0.0577(6) Uani d . 1
H H15 0.1335 0.5829 0.1389 0.069 Uiso calc R 1

loop_
_atom_site_aniso_label
_atom_site_aniso_U_11
_atom_site_aniso_U_22
_atom_site_aniso_U_33
_atom_site_aniso_U_12
_atom_site_aniso_U_13
_atom_site_aniso_U_23
N1 0.0614(13) 0.0477(10) 0.0469(11) 0.0116(9) 0.0109(9) 0.0002(9)
N2 0.0914(18) 0.0512(13) 0.0711(16) 0.0172(12) -0.0051(13) -0.0061(12)
O1 0.1160(16) 0.0622(11) 0.0835(13) 0.0374(11) 0.0238(11) 0.0083(10)
O2 0.0977(14) 0.0741(11) 0.0526(10) 0.0231(10) 0.0238(9) -0.0028(9)
O3 0.1086(16) 0.0774(13) 0.0707(13) 0.0284(11) 0.0133(11) -0.0156(10)
O4 0.211(3) 0.0639(12) 0.1042(16) 0.0568(15) 0.0205(16) 0.0131(12)
C1 0.0713(18) 0.0563(15) 0.0632(16) 0.0161(13) 0.0178(13) -0.0014(13)
C2 0.109(2) 0.0620(17) 0.0676(18) 0.0211(15) 0.0260(16) -0.0079(14)
C3 0.0573(15) 0.0561(14) 0.0459(14) 0.0069(12) 0.0085(11) -0.0050(11)
C4 0.0723(17) 0.0722(16) 0.0430(14) 0.0055(14) 0.0050(12) 0.0058(13)
C5 0.0745(18) 0.0579(15) 0.0569(16) 0.0060(14) -0.0024(13) 0.0098(12)
C6 0.0615(15) 0.0431(12) 0.0543(14) 0.0061(11) 0.0000(11) -0.0034(11)
C7 0.0560(15) 0.0486(13) 0.0460(13) 0.0032(11) 0.0041(11) -0.0037(11)
C8 0.0490(13) 0.0462(12) 0.0424(13) 0.0030(10) 0.0056(10) -0.0007(10)
C9 0.0635(16) 0.0527(13) 0.0425(13) 0.0082(12) 0.0002(11) 0.0016(10)
C10 0.0588(15) 0.0466(12) 0.0379(12) 0.0097(11) 0.0026(10) 0.0081(10)
C11 0.083(2) 0.0615(15) 0.0488(14) 0.0058(14) 0.0162(13) -0.0034(12)
C12 0.089(2) 0.090(2) 0.0596(17) 0.0198(18) 0.0299(16) 0.0057(15)
C13 0.0667(19) 0.095(2) 0.0738(19) 0.0040(17) 0.0163(15) 0.0270(17)
C14 0.0744(19) 0.0662(16) 0.0706(18) -0.0066(15) 0.0029(15) 0.0105(14)
C15 0.0676(18) 0.0500(13) 0.0550(14) 0.0064(12) 0.0062(12) 0.0012(11)

loop_
_atom_type_symbol
_atom_type_description
_atom_type_scat_dispersion_real
_atom_type_scat_dispersion_imag
_atom_type_scat_source
C C 0.0033 0.0016 'International Tables Vol C Tables 4.2.6.8 and 6.1.1.4'
H H 0.0000 0.0000 'International Tables Vol C Tables 4.2.6.8 and 6.1.1.4'
N N 0.0061 0.0033 'International Tables Vol C Tables 4.2.6.8 and 6.1.1.4'
O O 0.0106 0.0060 'International Tables Vol C Tables 4.2.6.8 and 6.1.1.4'

loop_
_geom_angle_atom_site_label_1
_geom_angle_atom_site_label_2
_geom_angle_atom_site_label_3
_geom_angle
C1 N1 C8 120.92(19)
C1 N1 C9 118.56(19)
C8 N1 C9 120.46(17)
O3 N2 O4 122.8(2)
O3 N2 C6 119.2(2)
O4 N2 C6 118.0(2)
C3 O2 C2 116.64(17)
O1 C1 N1 123.1(2)
O1 C1 C2 120.0(2)
N1 C1 C2 116.8(2)
O2 C2 C1 116.1(2)
O2 C2 H2A 108.3
C1 C2 H2A 108.3
O2 C2 H2B 108.3
C1 C2 H2B 108.3
H2A C2 H2B 107.4
O2 C3 C4 117.4(2)
O2 C3 C8 121.4(2)
C4 C3 C8 121.1(2)
C5 C4 C3 120.3(2)
C5 C4 H4 119.8
C3 C4 H4 119.8
C6 C5 C4 118.2(2)
C6 C5 H5 120.9
C4 C5 H5 120.9
C5 C6 C7 122.6(2)
C5 C6 N2 119.3(2)
C7 C6 N2 118.1(2)
C6 C7 C8 119.2(2)
C6 C7 H7 120.4
C8 C7 H7 120.4
C7 C8 C3 118.5(2)
C7 C8 N1 122.32(19)
C3 C8 N1 119.14(18)
N1 C9 C10 113.33(18)
N1 C9 H9A 108.9
C10 C9 H9A 108.9
N1 C9 H9B 108.9
C10 C9 H9B 108.9
H9A C9 H9B 107.7
C11 C10 C15 118.3(2)
C11 C10 C9 120.8(2)
C15 C10 C9 120.9(2)
C10 C11 C12 120.7(2)
C10 C11 H11 119.7
C12 C11 H11 119.7
C13 C12 C11 120.3(2)
C13 C12 H12 119.8
C11 C12 H12 119.8
C14 C13 C12 119.4(3)
C14 C13 H13 120.3
C12 C13 H13 120.3
C13 C14 C15 120.2(3)
C13 C14 H14 119.9
C15 C14 H14 119.9
C14 C15 C10 121.1(2)
C14 C15 H15 119.5
C10 C15 H15 119.5

loop_
_geom_bond_atom_site_label_1
_geom_bond_atom_site_label_2
_geom_bond_distance
N1 C1 1.358(3)
N1 C8 1.410(2)
N1 C9 1.469(3)
N2 O3 1.217(3)
N2 O4 1.218(3)
N2 C6 1.461(3)
O1 C1 1.220(3)
O2 C3 1.358(2)
O2 C2 1.411(3)
C1 C2 1.498(3)
C2 H2A 0.9700
C2 H2B 0.9700
C3 C4 1.379(3)
C3 C8 1.392(3)
C4 C5 1.373(3)
C4 H4 0.9300
C5 C6 1.372(3)
C5 H5 0.9300
C6 C7 1.375(3)
C7 C8 1.381(3)
C7 H7 0.9300
C9 C10 1.505(3)
C9 H9A 0.9700
C9 H9B 0.9700
C10 C11 1.380(3)
C10 C15 1.381(3)
C11 C12 1.381(3)
C11 H11 0.9300
C12 C13 1.374(4)
C12 H12 0.9300
C13 C14 1.371(3)
C13 H13 0.9300
C14 C15 1.375(3)
C14 H14 0.9300
C15 H15 0.9300

loop_
_geom_hbond_atom_site_label_D
_geom_hbond_atom_site_label_H
_geom_hbond_atom_site_label_A
_geom_hbond_site_symmetry_A
_geom_hbond_distance_DH
_geom_hbond_distance_HA
_geom_hbond_distance_DA
_geom_hbond_angle_DHA
C2 H2A O1 3_665 0.97 2.49 3.249(2) 135
C9 H9B O1 . 0.97 2.36 2.740(2) 102

loop_
_cod_related_entry_id
_cod_related_entry_database
_cod_related_entry_code
1 ChemSpider 21125530
